data_2228898
loop_
_publ_author_name
'Zhi, Li-Hua'
'Wu, Wei-Na'
'Li, Xiao-Xia'
'Li, Yan-Wei'
'Wang, Yuan'

_publ_section_title
;
 2-Chloro-<i>N</i>-methyl-<i>N</i>-phenylacetamide
;
_journal_coeditor_code VM2064
_journal_issue 1
_journal_name_full 'Acta Crystallographica Section E'
_journal_page_first o68
_journal_paper_doi 10.1107/S1600536810050427
_journal_volume 67
_journal_year 2011
_chemical_formula_iupac 'C9 H10 Cl N O'
_chemical_formula_moiety 'C9 H10 Cl N O'
_chemical_formula_sum 'C9 H10 Cl N O'
_chemical_formula_weight 183.63
_chemical_name_systematic
;
2-Chloro-<i>N</i>-methyl-<i>N</i>-phenylacetamide
;
_space_group_IT_number 14
_symmetry_cell_setting monoclinic
_symmetry_space_group_name_Hall '-P 2ybc'
_symmetry_space_group_name_H-M 'P 1 21/c 1'
_atom_sites_solution_hydrogens geom
_atom_sites_solution_primary direct
_atom_sites_solution_secondary difmap
_audit_creation_method SHELXL-97
_cell_angle_alpha 90.00
_cell_angle_beta 91.192(9)
_cell_angle_gamma 90.00
_cell_formula_units_Z 4
_cell_length_a 7.3391(12)
_cell_length_b 6.5898(10)
_cell_length_c 18.941(3)
_cell_measurement_reflns_used 3217
_cell_measurement_temperature 296(2)
_cell_measurement_theta_max 25.43
_cell_measurement_theta_min 2.78
_cell_volume 915.8(3)
_computing_cell_refinement '<i>SAINT</i> (Bruker, 2007)'
_computing_data_collection '<i>APEX2</i> (Bruker, 2007)'
_computing_data_reduction '<i>SAINT</i> (Bruker, 2007)'
_computing_molecular_graphics '<i>SHELXTL</i> (Sheldrick, 2008)'
_computing_publication_material '<i>SHELXTL</i> (Sheldrick, 2008)'
_computing_structure_refinement '<i>SHELXL97</i> (Sheldrick, 2008)'
_computing_structure_solution '<i>SHELXS97</i> (Sheldrick, 2008)'
_diffrn_ambient_temperature 296(2)
_diffrn_measured_fraction_theta_full 0.980
_diffrn_measured_fraction_theta_max 0.980
_diffrn_measurement_device_type 'Bruker SMART CCD'
_diffrn_measurement_method '\f and \w'
_diffrn_radiation_monochromator graphite
_diffrn_radiation_source 'fine-focus sealed tube'
_diffrn_radiation_type MoK\a
_diffrn_radiation_wavelength 0.71073
_diffrn_reflns_av_R_equivalents 0.0208
_diffrn_reflns_av_sigmaI/netI 0.0238
_diffrn_reflns_limit_h_max 9
_diffrn_reflns_limit_h_min -10
_diffrn_reflns_limit_k_max 9
_diffrn_reflns_limit_k_min -9
_diffrn_reflns_limit_l_max 27
_diffrn_reflns_limit_l_min -26
_diffrn_reflns_number 9758
_diffrn_reflns_theta_full 31.54
_diffrn_reflns_theta_max 31.54
_diffrn_reflns_theta_min 2.15
_exptl_absorpt_coefficient_mu 0.367
_exptl_absorpt_correction_T_max 0.936
_exptl_absorpt_correction_T_min 0.912
_exptl_absorpt_correction_type multi-scan
_exptl_absorpt_process_details '(<i>SADABS</i>; Bruker, 2007)'
_exptl_crystal_colour colourless
_exptl_crystal_density_diffrn 1.332
_exptl_crystal_density_method 'not measured'
_exptl_crystal_description block
_exptl_crystal_F_000 384
_exptl_crystal_size_max 0.26
_exptl_crystal_size_mid 0.21
_exptl_crystal_size_min 0.18
_refine_diff_density_max 0.240
_refine_diff_density_min -0.300
_refine_ls_extinction_method none
_refine_ls_goodness_of_fit_ref 1.043
_refine_ls_hydrogen_treatment constr
_refine_ls_matrix_type full
_refine_ls_number_parameters 110
_refine_ls_number_reflns 3003
_refine_ls_number_restraints 0
_refine_ls_restrained_S_all 1.043
_refine_ls_R_factor_all 0.0755
_refine_ls_R_factor_gt 0.0440
_refine_ls_shift/su_max 0.000
_refine_ls_shift/su_mean 0.000
_refine_ls_structure_factor_coef Fsqd
_refine_ls_weighting_details 'calc w=1/[\s^2^(Fo^2^)+(0.0656P)^2^+0.0768P] where P=(Fo^2^+2Fc^2^)/3'
_refine_ls_weighting_scheme calc
_refine_ls_wR_factor_gt 0.1184
_refine_ls_wR_factor_ref 0.1359
_reflns_number_gt 1869
_reflns_number_total 3003
_reflns_threshold_expression I>2sigma(I)
_cod_data_source_file vm2064.cif
_cod_data_source_block I
_cod_original_cell_volume 915.9(2)
_cod_original_sg_symbol_H-M 'P 21/c'
_cod_database_code 2228898
_cod_database_fobs_code 2228898

loop_
_symmetry_equiv_pos_as_xyz
'x, y, z'
'-x, y+1/2, -z+1/2'
'-x, -y, -z'
'x, -y-1/2, z-1/2'

loop_
_atom_site_type_symbol
_atom_site_label
_atom_site_fract_x
_atom_site_fract_y
_atom_site_fract_z
_atom_site_U_iso_or_equiv
_atom_site_adp_type
_atom_site_calc_flag
_atom_site_refinement_flags
_atom_site_occupancy
_atom_site_disorder_assembly
_atom_site_disorder_group
Cl Cl1 0.13525(7) 0.14663(8) 0.40483(2) 0.07202(19) Uani d . 1 . .
N N1 0.29635(16) 0.47779(19) 0.56727(6) 0.0477(3) Uani d . 1 . .
C C1 0.2909(2) 0.3393(2) 0.62581(7) 0.0435(3) Uani d . 1 . .
C C8 0.22967(19) 0.4317(2) 0.50259(7) 0.0457(3) Uani d . 1 . .
C C2 0.4463(2) 0.2337(2) 0.64621(7) 0.0494(3) Uani d . 1 . .
H H2 0.5533 0.2483 0.6212 0.059 Uiso calc R 1 . .
C C6 0.1317(2) 0.3191(3) 0.66275(8) 0.0542(4) Uani d . 1 . .
H H6 0.0279 0.3909 0.6489 0.065 Uiso calc R 1 . .
O O1 0.21932(15) 0.55459(18) 0.45449(6) 0.0632(3) Uani d . 1 . .
C C4 0.2821(2) 0.0864(3) 0.74123(8) 0.0605(4) Uani d . 1 . .
H H4 0.2794 0.0017 0.7805 0.073 Uiso calc R 1 . .
C C9 0.1674(2) 0.2147(3) 0.49372(7) 0.0566(4) Uani d . 1 . .
H H9A 0.0539 0.1962 0.5182 0.068 Uiso calc R 1 . .
H H9B 0.2575 0.1252 0.5154 0.068 Uiso calc R 1 . .
C C3 0.4407(2) 0.1065(3) 0.70395(8) 0.0574(4) Uani d . 1 . .
H H3 0.5442 0.0341 0.7178 0.069 Uiso calc R 1 . .
C C5 0.1284(2) 0.1911(3) 0.72052(8) 0.0620(4) Uani d . 1 . .
H H5 0.0214 0.1758 0.7455 0.074 Uiso calc R 1 . .
C C7 0.3571(3) 0.6832(3) 0.58295(10) 0.0643(4) Uani d . 1 . .
H H7A 0.3770 0.7546 0.5396 0.096 Uiso calc R 1 . .
H H7B 0.4686 0.6784 0.6103 0.096 Uiso calc R 1 . .
H H7C 0.2656 0.7523 0.6093 0.096 Uiso calc R 1 . .

loop_
_atom_site_aniso_label
_atom_site_aniso_U_11
_atom_site_aniso_U_22
_atom_site_aniso_U_33
_atom_site_aniso_U_12
_atom_site_aniso_U_13
_atom_site_aniso_U_23
Cl1 0.0829(3) 0.0883(4) 0.0447(2) -0.0124(2) -0.0002(2) -0.00826(18)
N1 0.0533(7) 0.0396(7) 0.0501(6) -0.0039(5) -0.0009(5) 0.0047(5)
C1 0.0526(8) 0.0397(7) 0.0379(6) -0.0028(6) -0.0028(5) -0.0021(5)
C8 0.0450(7) 0.0475(8) 0.0446(7) 0.0003(6) 0.0043(5) 0.0089(5)
C2 0.0499(8) 0.0490(9) 0.0494(7) -0.0004(7) -0.0012(6) -0.0011(6)
C6 0.0542(9) 0.0634(10) 0.0449(7) 0.0054(7) 0.0002(6) 0.0026(6)
O1 0.0722(7) 0.0610(7) 0.0563(6) -0.0022(6) -0.0001(5) 0.0232(5)
C4 0.0796(11) 0.0583(10) 0.0436(8) -0.0018(8) -0.0030(7) 0.0096(6)
C9 0.0768(10) 0.0539(9) 0.0389(7) -0.0095(8) -0.0006(7) 0.0029(6)
C3 0.0646(10) 0.0537(9) 0.0533(8) 0.0065(8) -0.0121(7) 0.0034(7)
C5 0.0650(10) 0.0755(12) 0.0459(8) -0.0011(9) 0.0085(7) 0.0070(7)
C7 0.0686(11) 0.0438(9) 0.0803(11) -0.0076(7) -0.0038(9) 0.0011(8)

loop_
_atom_type_symbol
_atom_type_description
_atom_type_scat_dispersion_real
_atom_type_scat_dispersion_imag
_atom_type_scat_source
C C 0.0033 0.0016 'International Tables Vol C Tables 4.2.6.8 and 6.1.1.4'
H H 0.0000 0.0000 'International Tables Vol C Tables 4.2.6.8 and 6.1.1.4'
N N 0.0061 0.0033 'International Tables Vol C Tables 4.2.6.8 and 6.1.1.4'
O O 0.0106 0.0060 'International Tables Vol C Tables 4.2.6.8 and 6.1.1.4'
Cl Cl 0.1484 0.1585 'International Tables Vol C Tables 4.2.6.8 and 6.1.1.4'

loop_
_geom_angle_atom_site_label_1
_geom_angle_atom_site_label_2
_geom_angle_atom_site_label_3
_geom_angle_site_symmetry_1
_geom_angle_site_symmetry_3
_geom_angle
_geom_angle_publ_flag
C8 N1 C1 . . 122.95(12) ?
C8 N1 C7 . . 120.05(13) ?
C1 N1 C7 . . 116.56(12) ?
C6 C1 C2 . . 120.72(13) ?
C6 C1 N1 . . 119.34(13) ?
C2 C1 N1 . . 119.90(13) ?
O1 C8 N1 . . 123.09(14) ?
O1 C8 C9 . . 122.12(13) ?
N1 C8 C9 . . 114.78(12) ?
C3 C2 C1 . . 119.30(14) ?
C3 C2 H2 . . 120.4 ?
C1 C2 H2 . . 120.4 ?
C1 C6 C5 . . 119.29(15) ?
C1 C6 H6 . . 120.4 ?
C5 C6 H6 . . 120.4 ?
C5 C4 C3 . . 120.16(15) ?
C5 C4 H4 . . 119.9 ?
C3 C4 H4 . . 119.9 ?
C8 C9 Cl1 . . 112.56(10) ?
C8 C9 H9A . . 109.1 ?
Cl1 C9 H9A . . 109.1 ?
C8 C9 H9B . . 109.1 ?
Cl1 C9 H9B . . 109.1 ?
H9A C9 H9B . . 107.8 ?
C2 C3 C4 . . 120.20(15) ?
C2 C3 H3 . . 119.9 ?
C4 C3 H3 . . 119.9 ?
C4 C5 C6 . . 120.32(15) ?
C4 C5 H5 . . 119.8 ?
C6 C5 H5 . . 119.8 ?
N1 C7 H7A . . 109.5 ?
N1 C7 H7B . . 109.5 ?
H7A C7 H7B . . 109.5 ?
N1 C7 H7C . . 109.5 ?
H7A C7 H7C . . 109.5 ?
H7B C7 H7C . . 109.5 ?

loop_
_geom_bond_atom_site_label_1
_geom_bond_atom_site_label_2
_geom_bond_site_symmetry_2
_geom_bond_distance
_geom_bond_publ_flag
Cl1 C9 . 1.7537(15) ?
N1 C8 . 1.3446(18) ?
N1 C1 . 1.4372(17) ?
N1 C7 . 1.454(2) ?
C1 C6 . 1.380(2) ?
C1 C2 . 1.384(2) ?
C8 O1 . 1.2203(16) ?
C8 C9 . 1.509(2) ?
C2 C3 . 1.379(2) ?
C2 H2 . 0.9300 ?
C6 C5 . 1.382(2) ?
C6 H6 . 0.9300 ?
C4 C5 . 1.373(3) ?
C4 C3 . 1.381(2) ?
C4 H4 . 0.9300 ?
C9 H9A . 0.9700 ?
C9 H9B . 0.9700 ?
C3 H3 . 0.9300 ?
C5 H5 . 0.9300 ?
C7 H7A . 0.9600 ?
C7 H7B . 0.9600 ?
C7 H7C . 0.9600 ?

loop_
_geom_hbond_atom_site_label_D
_geom_hbond_atom_site_label_H
_geom_hbond_atom_site_label_A
_geom_hbond_site_symmetry_A
_geom_hbond_distance_DH
_geom_hbond_distance_HA
_geom_hbond_distance_DA
_geom_hbond_angle_DHA
C7 H7A O1 . 0.96 2.37 2.749(2) 103.2
C2 H2 O1 3_666 0.93 2.58 3.4356(19) 154.1

loop_
_geom_torsion_atom_site_label_1
_geom_torsion_atom_site_label_2
_geom_torsion_atom_site_label_3
_geom_torsion_atom_site_label_4
_geom_torsion_site_symmetry_1
_geom_torsion_site_symmetry_2
_geom_torsion_site_symmetry_3
_geom_torsion_site_symmetry_4
_geom_torsion
_geom_torsion_publ_flag
C8 N1 C1 C6 . . . . -80.39(18) ?
C7 N1 C1 C6 . . . . 91.92(17) ?
C8 N1 C1 C2 . . . . 102.04(17) ?
C7 N1 C1 C2 . . . . -85.65(17) ?
C1 N1 C8 O1 . . . . 173.27(13) ?
C7 N1 C8 O1 . . . . 1.2(2) ?
C1 N1 C8 C9 . . . . -6.6(2) ?
C7 N1 C8 C9 . . . . -178.63(14) ?
C6 C1 C2 C3 . . . . 0.3(2) ?
N1 C1 C2 C3 . . . . 177.81(13) ?
C2 C1 C6 C5 . . . . -0.3(2) ?
N1 C1 C6 C5 . . . . -177.81(14) ?
O1 C8 C9 Cl1 . . . . 14.8(2) ?
N1 C8 C9 Cl1 . . . . -165.31(11) ?
C1 C2 C3 C4 . . . . -0.5(2) ?
C5 C4 C3 C2 . . . . 0.8(3) ?
C3 C4 C5 C6 . . . . -0.8(3) ?
C1 C6 C5 C4 . . . . 0.5(3) ?

loop_
_cod_related_entry_id
_cod_related_entry_database
_cod_related_entry_code
1 ChemSpider 68306
